data_7030085
loop_
_publ_author_name
'Fern\'andez-Anca, Dami\'an'
'Garc\'ia-Seijo, M In\'es'
'Garc\'ia-Fern\'andez, M Esther'

_publ_section_title
;
 Tuneable reactivity with PPh3 and SnX2 of four- and five-coordinate
 Pd(II) and Pt(II) complexes containing polyphosphines.
;
_journal_issue 28
_journal_name_full 'Dalton transactions (Cambridge, England : 2003)'
_journal_page_first 10221
_journal_page_last 10232
_journal_paper_doi 10.1039/c3dt32611j
_journal_volume 42
_journal_year 2013
_chemical_formula_moiety 'C42 H42 Br P4 Pt, Br'
_chemical_formula_sum 'C42 H42 Br2 P4 Pt'
_chemical_formula_weight 1025.55
_chemical_name_systematic
; 
 ? 
;
_space_group_IT_number 2
_symmetry_cell_setting triclinic
_symmetry_Int_Tables_number 2
_symmetry_space_group_name_Hall '-P 1'
_symmetry_space_group_name_H-M 'P -1'
_atom_sites_solution_hydrogens geom
_atom_sites_solution_primary direct
_atom_sites_solution_secondary difmap
_audit_creation_method SHELXL-97
_cell_angle_alpha 102.51(2)
_cell_angle_beta 96.79(3)
_cell_angle_gamma 104.38(2)
_cell_formula_units_Z 2
_cell_length_a 10.268(4)
_cell_length_b 10.538(4)
_cell_length_c 20.356(8)
_cell_measurement_reflns_used 48
_cell_measurement_temperature 220(2)
_cell_measurement_theta_max 24.97
_cell_measurement_theta_min 2.53
_cell_volume 2048.2(14)
_computing_cell_refinement 'Siemens XSCANS Software'
_computing_data_collection 'Siemens XSCANS Software'
_computing_data_reduction 'Siemens SHELXTL'
_computing_molecular_graphics 'Siemens SHELXTL'
_computing_publication_material 'Siemens SHELXTL'
_computing_structure_refinement 'SHELXL-97 (Sheldrick, 2008)'
_computing_structure_solution 'SHELXS-97 (Sheldrick, 2008)'
_diffrn_ambient_temperature 220(2)
_diffrn_measured_fraction_theta_full 0.997
_diffrn_measured_fraction_theta_max 0.997
_diffrn_measurement_device_type Stoe
_diffrn_measurement_method 'omega scans'
_diffrn_radiation_monochromator graphite
_diffrn_radiation_source 'fine-focus sealed tube'
_diffrn_radiation_type MoK\a
_diffrn_radiation_wavelength 0.71073
_diffrn_reflns_av_R_equivalents 0.0346
_diffrn_reflns_av_sigmaI/netI 0.0515
_diffrn_reflns_limit_h_max 12
_diffrn_reflns_limit_h_min -12
_diffrn_reflns_limit_k_max 12
_diffrn_reflns_limit_k_min -12
_diffrn_reflns_limit_l_max 24
_diffrn_reflns_limit_l_min 0
_diffrn_reflns_number 10087
_diffrn_reflns_theta_full 24.97
_diffrn_reflns_theta_max 24.97
_diffrn_reflns_theta_min 2.53
_exptl_absorpt_coefficient_mu 5.561
_exptl_absorpt_correction_type none
_exptl_absorpt_process_details none
_exptl_crystal_colour Yellow
_exptl_crystal_density_diffrn 1.663
_exptl_crystal_density_method 'not measured'
_exptl_crystal_description prism
_exptl_crystal_F_000 1004
_exptl_crystal_size_max 0.35
_exptl_crystal_size_mid 0.35
_exptl_crystal_size_min 0.32
_refine_diff_density_max 0.786
_refine_diff_density_min -1.150
_refine_diff_density_rms 0.121
_refine_ls_extinction_method none
_refine_ls_goodness_of_fit_ref 1.019
_refine_ls_hydrogen_treatment constr
_refine_ls_matrix_type full
_refine_ls_number_parameters 442
_refine_ls_number_reflns 7198
_refine_ls_number_restraints 0
_refine_ls_restrained_S_all 1.019
_refine_ls_R_factor_all 0.0521
_refine_ls_R_factor_gt 0.0357
_refine_ls_shift/su_max 0.004
_refine_ls_shift/su_mean 0.000
_refine_ls_structure_factor_coef Fsqd
_refine_ls_weighting_details 'calc w=1/[\s^2^(Fo^2^)+(0.0383P)^2^+0.9195P] where P=(Fo^2^+2Fc^2^)/3'
_refine_ls_weighting_scheme calc
_refine_ls_wR_factor_gt 0.0725
_refine_ls_wR_factor_ref 0.0771
_reflns_number_gt 5798
_reflns_number_total 7181
_reflns_threshold_expression >2sigma(I)
_cod_data_source_file c3dt32611j.cif
_cod_data_source_block 13egac03
_cod_database_code 7030085

loop_
_symmetry_equiv_pos_as_xyz
'x, y, z'
'-x, -y, -z'

loop_
_atom_site_label
_atom_site_type_symbol
_atom_site_fract_x
_atom_site_fract_y
_atom_site_fract_z
_atom_site_U_iso_or_equiv
_atom_site_adp_type
_atom_site_occupancy
_atom_site_symmetry_multiplicity
_atom_site_calc_flag
_atom_site_refinement_flags
Pt1 Pt 0.34315(2) 0.58396(2) 0.239262(11) 0.02108(7) Uani 1 1 d .
Br1 Br 0.19648(7) 0.40347(7) 0.13441(3) 0.04174(18) Uani 1 1 d .
P1 P 0.47889(15) 0.73721(15) 0.32974(7) 0.0236(3) Uani 1 1 d .
Br2 Br 0.75829(7) 1.03847(7) 0.47349(3) 0.04570(18) Uani 1 1 d .
P2 P 0.38548(14) 0.76183(15) 0.18313(7) 0.0238(3) Uani 1 1 d .
P3 P 0.49630(14) 0.45781(15) 0.25619(8) 0.0243(3) Uani 1 1 d .
P4 P 0.16833(14) 0.59127(15) 0.30647(7) 0.0240(3) Uani 1 1 d .
C121 C 0.5614(6) 0.8869(6) 0.3044(3) 0.0277(13) Uani 1 1 d .
H12A H 0.5943 0.9637 0.3442 0.033 Uiso 1 1 calc R
H12B H 0.6390 0.8731 0.2839 0.033 Uiso 1 1 calc R
C122 C 0.4582(6) 0.9148(6) 0.2528(3) 0.0292(14) Uani 1 1 d .
H12C H 0.5032 0.9891 0.2351 0.035 Uiso 1 1 calc R
H12D H 0.3863 0.9398 0.2749 0.035 Uiso 1 1 calc R
C131 C 0.6091(6) 0.6728(6) 0.3668(3) 0.0301(14) Uani 1 1 d .
H13A H 0.6878 0.7476 0.3913 0.036 Uiso 1 1 calc R
H13B H 0.5742 0.6235 0.3990 0.036 Uiso 1 1 calc R
C132 C 0.6513(6) 0.5793(6) 0.3103(3) 0.0341(15) Uani 1 1 d .
H13C H 0.7088 0.5317 0.3301 0.041 Uiso 1 1 calc R
H13D H 0.7026 0.6316 0.2833 0.041 Uiso 1 1 calc R
C141 C 0.3822(6) 0.7871(6) 0.3946(3) 0.0283(13) Uani 1 1 d .
H14A H 0.4411 0.8181 0.4392 0.034 Uiso 1 1 calc R
H14B H 0.3488 0.8615 0.3860 0.034 Uiso 1 1 calc R
C142 C 0.2617(6) 0.6682(6) 0.3942(3) 0.0300(14) Uani 1 1 d .
H14C H 0.2014 0.6996 0.4231 0.036 Uiso 1 1 calc R
H14D H 0.2945 0.6016 0.4122 0.036 Uiso 1 1 calc R
C211 C 0.2558(6) 0.8024(6) 0.1287(3) 0.0334(15) Uani 1 1 d .
C212 C 0.2280(7) 0.9259(7) 0.1422(4) 0.0491(19) Uani 1 1 d .
H212 H 0.2723 0.9912 0.1825 0.059 Uiso 1 1 calc R
C213 C 0.1343(8) 0.9541(9) 0.0961(5) 0.070(3) Uani 1 1 d .
H213 H 0.1196 1.0393 0.1050 0.083 Uiso 1 1 calc R
C214 C 0.0649(7) 0.8592(10) 0.0388(4) 0.064(3) Uani 1 1 d .
H214 H 0.0012 0.8787 0.0091 0.077 Uiso 1 1 calc R
C215 C 0.0874(7) 0.7328(10) 0.0237(4) 0.060(2) Uani 1 1 d .
H215 H 0.0392 0.6674 -0.0158 0.072 Uiso 1 1 calc R
C216 C 0.1849(6) 0.7047(8) 0.0695(3) 0.0443(17) Uani 1 1 d .
H216 H 0.2015 0.6203 0.0598 0.053 Uiso 1 1 calc R
C221 C 0.5176(6) 0.7632(6) 0.1302(3) 0.0284(13) Uani 1 1 d .
C222 C 0.5953(6) 0.8825(7) 0.1191(3) 0.0412(16) Uani 1 1 d .
H222 H 0.5841 0.9652 0.1410 0.049 Uiso 1 1 calc R
C223 C 0.6887(7) 0.8790(9) 0.0760(4) 0.054(2) Uani 1 1 d .
H223 H 0.7410 0.9596 0.0696 0.065 Uiso 1 1 calc R
C224 C 0.7058(7) 0.7591(9) 0.0424(3) 0.053(2) Uani 1 1 d .
H224 H 0.7683 0.7577 0.0129 0.063 Uiso 1 1 calc R
C225 C 0.6288(7) 0.6393(8) 0.0528(3) 0.051(2) Uani 1 1 d .
H225 H 0.6394 0.5570 0.0299 0.061 Uiso 1 1 calc R
C226 C 0.5352(6) 0.6416(7) 0.0974(3) 0.0404(16) Uani 1 1 d .
H226 H 0.4851 0.5612 0.1049 0.048 Uiso 1 1 calc R
C311 C 0.4421(6) 0.3340(6) 0.3044(3) 0.0286(13) Uani 1 1 d .
C312 C 0.3034(7) 0.2760(7) 0.3015(4) 0.0456(18) Uani 1 1 d .
H312 H 0.2394 0.2963 0.2722 0.055 Uiso 1 1 calc R
C313 C 0.2588(9) 0.1879(8) 0.3418(5) 0.071(3) Uani 1 1 d .
H313 H 0.1658 0.1507 0.3397 0.085 Uiso 1 1 calc R
C314 C 0.3532(10) 0.1568(8) 0.3843(4) 0.064(3) Uani 1 1 d .
H314 H 0.3236 0.0993 0.4116 0.077 Uiso 1 1 calc R
C315 C 0.4925(9) 0.2099(8) 0.3871(4) 0.056(2) Uani 1 1 d .
H315 H 0.5557 0.1870 0.4156 0.067 Uiso 1 1 calc R
C316 C 0.5366(7) 0.2975(7) 0.3470(3) 0.0430(17) Uani 1 1 d .
H316 H 0.6297 0.3322 0.3483 0.052 Uiso 1 1 calc R
C321 C 0.5504(6) 0.3653(6) 0.1838(3) 0.0284(13) Uani 1 1 d .
C322 C 0.6728(7) 0.4169(7) 0.1635(4) 0.055(2) Uani 1 1 d .
H322 H 0.7320 0.4997 0.1890 0.066 Uiso 1 1 calc R
C323 C 0.7079(8) 0.3459(8) 0.1054(4) 0.068(3) Uani 1 1 d .
H323 H 0.7893 0.3823 0.0918 0.081 Uiso 1 1 calc R
C324 C 0.6232(8) 0.2232(7) 0.0683(4) 0.055(2) Uani 1 1 d .
H324 H 0.6473 0.1752 0.0299 0.066 Uiso 1 1 calc R
C325 C 0.5023(7) 0.1712(7) 0.0882(3) 0.0444(17) Uani 1 1 d .
H325 H 0.4440 0.0879 0.0628 0.053 Uiso 1 1 calc R
C326 C 0.4663(6) 0.2407(6) 0.1452(3) 0.0347(15) Uani 1 1 d .
H326 H 0.3843 0.2034 0.1581 0.042 Uiso 1 1 calc R
C411 C 0.0391(6) 0.4414(6) 0.3108(3) 0.0328(14) Uani 1 1 d .
C412 C 0.0171(8) 0.4107(9) 0.3713(4) 0.068(3) Uani 1 1 d .
H412 H 0.0688 0.4680 0.4125 0.082 Uiso 1 1 calc R
C413 C -0.0825(9) 0.2938(10) 0.3713(6) 0.083(3) Uani 1 1 d .
H413 H -0.0960 0.2733 0.4126 0.100 Uiso 1 1 calc R
C414 C -0.1590(8) 0.2109(8) 0.3130(6) 0.071(3) Uani 1 1 d .
H414 H -0.2265 0.1342 0.3139 0.085 Uiso 1 1 calc R
C415 C -0.1382(9) 0.2383(8) 0.2527(5) 0.079(3) Uani 1 1 d .
H415 H -0.1899 0.1792 0.2120 0.095 Uiso 1 1 calc R
C416 C -0.0392(8) 0.3552(8) 0.2512(4) 0.062(2) Uani 1 1 d .
H416 H -0.0265 0.3745 0.2095 0.074 Uiso 1 1 calc R
C421 C 0.0663(5) 0.7024(6) 0.2881(3) 0.0246(13) Uani 1 1 d .
C422 C 0.0344(6) 0.7961(6) 0.3379(3) 0.0355(15) Uani 1 1 d .
H422 H 0.0649 0.8038 0.3839 0.043 Uiso 1 1 calc R
C423 C -0.0424(7) 0.8784(7) 0.3199(4) 0.0441(17) Uani 1 1 d .
H423 H -0.0611 0.9430 0.3536 0.053 Uiso 1 1 calc R
C424 C -0.0909(6) 0.8638(7) 0.2516(4) 0.0442(18) Uani 1 1 d .
H424 H -0.1435 0.9182 0.2395 0.053 Uiso 1 1 calc R
C425 C -0.0623(6) 0.7701(7) 0.2015(3) 0.0396(16) Uani 1 1 d .
H425 H -0.0956 0.7604 0.1557 0.048 Uiso 1 1 calc R
C426 C 0.0164(6) 0.6902(6) 0.2199(3) 0.0303(14) Uani 1 1 d .
H426 H 0.0364 0.6270 0.1859 0.036 Uiso 1 1 calc R

loop_
_atom_site_aniso_label
_atom_site_aniso_U_11
_atom_site_aniso_U_22
_atom_site_aniso_U_33
_atom_site_aniso_U_23
_atom_site_aniso_U_13
_atom_site_aniso_U_12
Pt1 0.02153(11) 0.01929(12) 0.01969(11) 0.00370(8) 0.00002(8) 0.00373(8)
Br1 0.0401(4) 0.0379(4) 0.0333(4) -0.0060(3) -0.0089(3) 0.0063(3)
P1 0.0246(8) 0.0218(8) 0.0211(7) 0.0051(6) -0.0002(6) 0.0029(6)
Br2 0.0488(4) 0.0479(4) 0.0346(4) 0.0033(3) 0.0029(3) 0.0115(3)
P2 0.0235(7) 0.0263(8) 0.0213(7) 0.0091(6) 0.0029(6) 0.0043(6)
P3 0.0210(7) 0.0217(8) 0.0289(8) 0.0054(6) 0.0031(6) 0.0048(6)
P4 0.0235(7) 0.0228(8) 0.0264(8) 0.0099(6) 0.0049(6) 0.0045(6)
C121 0.026(3) 0.023(3) 0.028(3) 0.008(3) 0.003(3) -0.004(2)
C122 0.038(3) 0.018(3) 0.031(3) 0.010(3) 0.006(3) 0.002(3)
C131 0.029(3) 0.024(3) 0.031(3) 0.006(3) -0.006(3) 0.004(3)
C132 0.027(3) 0.025(3) 0.043(4) 0.003(3) 0.000(3) 0.004(3)
C141 0.033(3) 0.028(3) 0.021(3) 0.004(2) 0.001(3) 0.007(3)
C142 0.029(3) 0.035(4) 0.031(3) 0.016(3) 0.009(3) 0.012(3)
C211 0.026(3) 0.040(4) 0.037(4) 0.023(3) 0.010(3) 0.002(3)
C212 0.041(4) 0.040(4) 0.068(5) 0.028(4) 0.000(4) 0.007(3)
C213 0.049(5) 0.057(6) 0.119(8) 0.060(6) 0.008(5) 0.016(4)
C214 0.028(4) 0.102(8) 0.073(6) 0.064(6) -0.001(4) 0.005(5)
C215 0.042(4) 0.103(7) 0.040(4) 0.030(5) 0.009(4) 0.019(5)
C216 0.034(4) 0.067(5) 0.035(4) 0.020(4) 0.002(3) 0.016(4)
C221 0.025(3) 0.039(4) 0.024(3) 0.014(3) 0.002(2) 0.011(3)
C222 0.035(4) 0.047(4) 0.046(4) 0.024(3) 0.013(3) 0.008(3)
C223 0.035(4) 0.077(6) 0.056(5) 0.038(5) 0.015(4) 0.005(4)
C224 0.032(4) 0.093(7) 0.034(4) 0.022(4) 0.014(3) 0.010(4)
C225 0.040(4) 0.070(5) 0.036(4) -0.005(4) 0.008(3) 0.016(4)
C226 0.033(3) 0.046(4) 0.036(4) 0.002(3) 0.010(3) 0.005(3)
C311 0.034(3) 0.022(3) 0.033(3) 0.008(3) 0.013(3) 0.010(3)
C312 0.044(4) 0.038(4) 0.067(5) 0.028(4) 0.017(4) 0.017(3)
C313 0.066(5) 0.055(5) 0.125(8) 0.058(6) 0.055(6) 0.027(4)
C314 0.123(8) 0.043(5) 0.059(5) 0.033(4) 0.054(5) 0.047(5)
C315 0.092(6) 0.045(5) 0.042(4) 0.017(4) 0.013(4) 0.032(5)
C316 0.055(4) 0.033(4) 0.045(4) 0.011(3) 0.007(4) 0.020(3)
C321 0.033(3) 0.021(3) 0.035(3) 0.009(3) 0.009(3) 0.011(3)
C322 0.042(4) 0.041(4) 0.072(5) -0.003(4) 0.028(4) 0.002(3)
C323 0.053(5) 0.060(6) 0.086(6) 0.005(5) 0.041(5) 0.007(4)
C324 0.077(6) 0.043(5) 0.049(5) 0.004(4) 0.027(4) 0.024(4)
C325 0.060(5) 0.038(4) 0.034(4) 0.005(3) 0.005(3) 0.016(4)
C326 0.034(3) 0.032(4) 0.038(4) 0.013(3) 0.007(3) 0.007(3)
C411 0.025(3) 0.025(3) 0.051(4) 0.016(3) 0.010(3) 0.005(3)
C412 0.062(5) 0.071(6) 0.067(6) 0.044(5) 0.004(4) -0.010(4)
C413 0.061(6) 0.088(7) 0.110(8) 0.074(7) 0.024(6) -0.006(5)
C414 0.039(5) 0.038(5) 0.151(10) 0.047(6) 0.041(6) 0.008(4)
C415 0.064(6) 0.048(5) 0.096(7) -0.004(5) 0.025(5) -0.023(4)
C416 0.060(5) 0.051(5) 0.056(5) 0.007(4) 0.023(4) -0.016(4)
C421 0.016(3) 0.022(3) 0.035(3) 0.009(3) 0.006(2) 0.003(2)
C422 0.038(4) 0.033(4) 0.036(4) 0.008(3) 0.006(3) 0.013(3)
C423 0.044(4) 0.039(4) 0.050(4) 0.004(3) 0.012(3) 0.019(3)
C424 0.029(3) 0.038(4) 0.074(5) 0.026(4) 0.012(4) 0.014(3)
C425 0.028(3) 0.056(5) 0.042(4) 0.025(3) 0.006(3) 0.013(3)
C426 0.025(3) 0.031(3) 0.034(3) 0.010(3) 0.002(3) 0.004(3)

loop_
_atom_type_symbol
_atom_type_description
_atom_type_scat_dispersion_real
_atom_type_scat_dispersion_imag
_atom_type_scat_source
C C 0.0033 0.0016 'International Tables Vol C Tables 4.2.6.8 and 6.1.1.4'
H H 0.0000 0.0000 'International Tables Vol C Tables 4.2.6.8 and 6.1.1.4'
Br Br -0.2901 2.4595 'International Tables Vol C Tables 4.2.6.8 and 6.1.1.4'
P P 0.1023 0.0942 'International Tables Vol C Tables 4.2.6.8 and 6.1.1.4'
Pt Pt -1.7033 8.3905 'International Tables Vol C Tables 4.2.6.8 and 6.1.1.4'

loop_
_geom_angle_atom_site_label_1
_geom_angle_atom_site_label_2
_geom_angle_atom_site_label_3
_geom_angle
_geom_angle_publ_flag
P1 Pt1 P3 84.26(6) y
P1 Pt1 P2 85.10(6) y
P3 Pt1 P2 123.47(6) y
P1 Pt1 P4 84.68(6) y
P3 Pt1 P4 120.92(6) y
P2 Pt1 P4 113.03(6) y
P1 Pt1 Br1 177.36(4) y
P3 Pt1 Br1 93.31(5) y
P2 Pt1 Br1 95.42(5) y
P4 Pt1 Br1 97.48(5) y
C131 P1 C121 108.5(3) ?
C131 P1 C141 108.6(3) ?
C121 P1 C141 107.8(3) ?
C131 P1 Pt1 111.18(19) ?
C121 P1 Pt1 109.57(19) ?
C141 P1 Pt1 111.00(19) ?
C211 P2 C122 104.7(3) ?
C211 P2 C221 101.0(3) ?
C122 P2 C221 103.9(3) ?
C211 P2 Pt1 125.16(19) ?
C122 P2 Pt1 104.06(19) ?
C221 P2 Pt1 115.8(2) ?
C321 P3 C311 104.3(3) ?
C321 P3 C132 106.4(3) ?
C311 P3 C132 104.9(3) ?
C321 P3 Pt1 120.2(2) ?
C311 P3 Pt1 114.22(19) ?
C132 P3 Pt1 105.7(2) ?
C411 P4 C421 102.5(3) ?
C411 P4 C142 105.5(3) ?
C421 P4 C142 105.9(3) ?
C411 P4 Pt1 123.5(2) ?
C421 P4 Pt1 113.76(19) ?
C142 P4 Pt1 104.34(19) ?
C122 C121 P1 108.9(4) ?
C122 C121 H12A 109.9 ?
P1 C121 H12A 109.9 ?
C122 C121 H12B 109.9 ?
P1 C121 H12B 109.9 ?
H12A C121 H12B 108.3 ?
C121 C122 P2 108.6(4) ?
C121 C122 H12C 110.0 ?
P2 C122 H12C 110.0 ?
C121 C122 H12D 110.0 ?
P2 C122 H12D 110.0 ?
H12C C122 H12D 108.3 ?
C132 C131 P1 109.5(4) ?
C132 C131 H13A 109.8 ?
P1 C131 H13A 109.8 ?
C132 C131 H13B 109.8 ?
P1 C131 H13B 109.8 ?
H13A C131 H13B 108.2 ?
C131 C132 P3 108.2(4) ?
C131 C132 H13C 110.0 ?
P3 C132 H13C 110.0 ?
C131 C132 H13D 110.0 ?
P3 C132 H13D 110.0 ?
H13C C132 H13D 108.4 ?
C142 C141 P1 110.5(4) ?
C142 C141 H14A 109.6 ?
P1 C141 H14A 109.6 ?
C142 C141 H14B 109.6 ?
P1 C141 H14B 109.6 ?
H14A C141 H14B 108.1 ?
C141 C142 P4 109.3(4) ?
C141 C142 H14C 109.8 ?
P4 C142 H14C 109.8 ?
C141 C142 H14D 109.8 ?
P4 C142 H14D 109.8 ?
H14C C142 H14D 108.3 ?
C212 C211 C216 118.7(6) ?
C212 C211 P2 123.5(5) ?
C216 C211 P2 117.8(5) ?
C211 C212 C213 120.7(8) ?
C211 C212 H212 119.6 ?
C213 C212 H212 119.6 ?
C214 C213 C212 120.6(8) ?
C214 C213 H213 119.7 ?
C212 C213 H213 119.7 ?
C213 C214 C215 120.7(7) ?
C213 C214 H214 119.7 ?
C215 C214 H214 119.7 ?
C214 C215 C216 119.0(8) ?
C214 C215 H215 120.5 ?
C216 C215 H215 120.5 ?
C211 C216 C215 120.3(7) ?
C211 C216 H216 119.8 ?
C215 C216 H216 119.8 ?
C226 C221 C222 119.2(6) ?
C226 C221 P2 118.7(5) ?
C222 C221 P2 122.0(5) ?
C223 C222 C221 120.4(7) ?
C223 C222 H222 119.8 ?
C221 C222 H222 119.8 ?
C224 C223 C222 121.1(7) ?
C224 C223 H223 119.5 ?
C222 C223 H223 119.5 ?
C223 C224 C225 119.2(6) ?
C223 C224 H224 120.4 ?
C225 C224 H224 120.4 ?
C224 C225 C226 120.3(7) ?
C224 C225 H225 119.8 ?
C226 C225 H225 119.8 ?
C221 C226 C225 119.8(7) ?
C221 C226 H226 120.1 ?
C225 C226 H226 120.1 ?
C312 C311 C316 118.2(6) ?
C312 C311 P3 119.9(5) ?
C316 C311 P3 121.8(5) ?
C311 C312 C313 121.1(7) ?
C311 C312 H312 119.4 ?
C313 C312 H312 119.4 ?
C314 C313 C312 119.4(8) ?
C314 C313 H313 120.3 ?
C312 C313 H313 120.3 ?
C313 C314 C315 121.0(7) ?
C313 C314 H314 119.5 ?
C315 C314 H314 119.5 ?
C316 C315 C314 119.4(7) ?
C316 C315 H315 120.3 ?
C314 C315 H315 120.3 ?
C315 C316 C311 120.8(7) ?
C315 C316 H316 119.6 ?
C311 C316 H316 119.6 ?
C326 C321 C322 117.9(6) ?
C326 C321 P3 119.9(4) ?
C322 C321 P3 122.2(5) ?
C321 C322 C323 120.6(7) ?
C321 C322 H322 119.7 ?
C323 C322 H322 119.7 ?
C324 C323 C322 120.3(7) ?
C324 C323 H323 119.9 ?
C322 C323 H323 119.9 ?
C323 C324 C325 119.4(7) ?
C323 C324 H324 120.3 ?
C325 C324 H324 120.3 ?
C326 C325 C324 120.8(7) ?
C324 C325 H325 119.6 ?
C326 C325 H325 119.6 ?
C325 C326 C321 121.0(6) ?
C325 C326 H326 119.5 ?
C321 C326 H326 119.5 ?
C416 C411 C412 118.4(6) ?
C416 C411 P4 118.9(5) ?
C412 C411 P4 122.7(5) ?
C411 C412 C413 120.1(8) ?
C411 C412 H412 119.9 ?
C413 C412 H412 119.9 ?
C414 C413 C412 121.0(9) ?
C414 C413 H413 119.5 ?
C412 C413 H413 119.5 ?
C413 C414 C415 119.9(7) ?
C413 C414 H414 120.0 ?
C415 C414 H414 120.0 ?
C414 C415 C416 120.3(8) ?
C414 C415 H415 119.9 ?
C416 C415 H415 119.9 ?
C411 C416 C415 120.2(8) ?
C411 C416 H416 119.9 ?
C415 C416 H416 119.9 ?
C422 C421 C426 118.6(5) ?
C422 C421 P4 123.9(5) ?
C426 C421 P4 117.5(4) ?
C421 C422 C423 120.6(6) ?
C421 C422 H422 119.7 ?
C423 C422 H422 119.7 ?
C424 C423 C422 119.5(6) ?
C424 C423 H423 120.2 ?
C422 C423 H423 120.2 ?
C425 C424 C423 120.7(6) ?
C425 C424 H424 119.6 ?
C423 C424 H424 119.6 ?
C424 C425 C426 119.3(6) ?
C424 C425 H425 120.4 ?
C426 C425 H425 120.4 ?
C425 C426 C421 121.2(6) ?
C425 C426 H426 119.4 ?
C421 C426 H426 119.4 ?

loop_
_geom_bond_atom_site_label_1
_geom_bond_atom_site_label_2
_geom_bond_distance
_geom_bond_publ_flag
Pt1 P1 2.2203(17) y
Pt1 P3 2.3382(16) y
Pt1 P2 2.3768(17) y
Pt1 P4 2.3880(16) y
Pt1 Br1 2.5495(13) y
P1 C131 1.802(6) ?
P1 C121 1.806(6) ?
P1 C141 1.809(6) ?
P2 C211 1.823(6) ?
P2 C122 1.825(6) ?
P2 C221 1.829(6) ?
P3 C321 1.809(6) ?
P3 C311 1.816(6) ?
P3 C132 1.830(6) ?
P4 C411 1.819(6) ?
P4 C421 1.821(6) ?
P4 C142 1.830(6) ?
C121 C122 1.529(8) ?
C121 H12A 0.9700 ?
C121 H12B 0.9700 ?
C122 H12C 0.9700 ?
C122 H12D 0.9700 ?
C131 C132 1.523(8) ?
C131 H13A 0.9700 ?
C131 H13B 0.9700 ?
C132 H13C 0.9700 ?
C132 H13D 0.9700 ?
C141 C142 1.524(8) ?
C141 H14A 0.9700 ?
C141 H14B 0.9700 ?
C142 H14C 0.9700 ?
C142 H14D 0.9700 ?
C211 C212 1.377(9) ?
C211 C216 1.388(9) ?
C212 C213 1.394(10) ?
C212 H212 0.9300 ?
C213 C214 1.346(12) ?
C213 H213 0.9300 ?
C214 C215 1.383(12) ?
C214 H214 0.9300 ?
C215 C216 1.415(9) ?
C215 H215 0.9300 ?
C216 H216 0.9300 ?
C221 C226 1.375(8) ?
C221 C222 1.391(8) ?
C222 C223 1.377(9) ?
C222 H222 0.9300 ?
C223 C224 1.363(11) ?
C223 H223 0.9300 ?
C224 C225 1.387(10) ?
C224 H224 0.9300 ?
C225 C226 1.400(9) ?
C225 H225 0.9300 ?
C226 H226 0.9300 ?
C311 C312 1.391(8) ?
C311 C316 1.404(8) ?
C312 C313 1.397(10) ?
C312 H312 0.9300 ?
C313 C314 1.371(11) ?
C313 H313 0.9300 ?
C314 C315 1.390(11) ?
C314 H314 0.9300 ?
C315 C316 1.389(10) ?
C315 H315 0.9300 ?
C316 H316 0.9300 ?
C321 C326 1.384(8) ?
C321 C322 1.388(9) ?
C322 C323 1.393(10) ?
C322 H322 0.9300 ?
C323 C324 1.365(10) ?
C323 H323 0.9300 ?
C324 C325 1.372(10) ?
C324 H324 0.9300 ?
C325 C326 1.373(9) ?
C325 H325 0.9300 ?
C326 H326 0.9300 ?
C411 C416 1.368(9) ?
C411 C412 1.371(9) ?
C412 C413 1.392(11) ?
C412 H412 0.9300 ?
C413 C414 1.334(13) ?
C413 H413 0.9300 ?
C414 C415 1.349(12) ?
C414 H414 0.9300 ?
C415 C416 1.398(10) ?
C415 H415 0.9300 ?
C416 H416 0.9300 ?
C421 C422 1.383(8) ?
C421 C426 1.389(8) ?
C422 C423 1.385(9) ?
C422 H422 0.9300 ?
C423 C424 1.383(10) ?
C423 H423 0.9300 ?
C424 C425 1.371(9) ?
C424 H424 0.9300 ?
C425 C426 1.380(8) ?
C425 H425 0.9300 ?
C426 H426 0.9300 ?
